data_7210353
loop_
_publ_author_name
'Parra, Nicole'
'Guarda, Luz'
'Belmar, Julio B.'
'Hidalgo, Paulina I.'
'Jim\'enez, Claudio A.'
'Pas\'an, Jorge'
'Ruiz-P\'erez, Catalina'

_publ_section_title
;
 Conformational influence of quinoline moieties in the crystal packing of
 bis(quinolinecarboxamide)alkane derivatives
;
_journal_issue 36
_journal_name_full CrystEngComm
_journal_page_first 7212
_journal_paper_doi 10.1039/c3ce40807h
_journal_volume 15
_journal_year 2013
_chemical_formula_sum 'C22 H18 N4 O2'
_chemical_formula_weight 370.40
_chemical_name_systematic
;
?
;
_space_group_IT_number 14
_symmetry_cell_setting monoclinic
_symmetry_space_group_name_Hall '-P 2yn'
_symmetry_space_group_name_H-M 'P 1 21/n 1'
_atom_sites_solution_hydrogens geom
_atom_sites_solution_primary direct
_atom_sites_solution_secondary difmap
_audit_creation_method SHELXL-97
_cell_angle_alpha 90.00
_cell_angle_beta 94.768(8)
_cell_angle_gamma 90.00
_cell_formula_units_Z 2
_cell_length_a 5.9474(5)
_cell_length_b 14.2294(17)
_cell_length_c 10.5393(9)
_cell_measurement_reflns_used 2462
_cell_measurement_temperature 293(2)
_cell_measurement_theta_max 28.4023
_cell_measurement_theta_min 3.4305
_cell_volume 888.83(15)
_computing_cell_refinement
;
CrysAlisPro, Agilent Technologies,
Version 1.171.34.49 (release 20-01-2011 CrysAlis171 .NET)
(compiled Jan 20 2011,15:58:25)
;
_computing_data_collection
;
CrysAlisPro, Agilent Technologies,
Version 1.171.34.49 (release 20-01-2011 CrysAlis171 .NET)
(compiled Jan 20 2011,15:58:25)
;
_computing_data_reduction
;
CrysAlisPro, Agilent Technologies,
Version 1.171.34.49 (release 20-01-2011 CrysAlis171 .NET)
(compiled Jan 20 2011,15:58:25)
;
_computing_structure_refinement 'SHELXL-97 (Sheldrick, 1997)'
_computing_structure_solution 'SHELXS-97 (Sheldrick, 1997)'
_diffrn_ambient_temperature 293(2)
_diffrn_detector_area_resol_mean 10.5953
_diffrn_measured_fraction_theta_full 0.987
_diffrn_measured_fraction_theta_max 0.987
_diffrn_measurement_device_type 'SuperNova, Dual, Cu at zero, Atlas'
_diffrn_measurement_method '\w scans'
_diffrn_radiation_monochromator mirror
_diffrn_radiation_source 'SuperNova (Mo) X-ray Source'
_diffrn_radiation_type MoK\a
_diffrn_radiation_wavelength 0.71073
_diffrn_reflns_av_R_equivalents 0.0498
_diffrn_reflns_av_sigmaI/netI 0.0405
_diffrn_reflns_limit_h_max 7
_diffrn_reflns_limit_h_min -7
_diffrn_reflns_limit_k_max 18
_diffrn_reflns_limit_k_min -18
_diffrn_reflns_limit_l_max 13
_diffrn_reflns_limit_l_min -13
_diffrn_reflns_number 9784
_diffrn_reflns_theta_full 27.40
_diffrn_reflns_theta_max 27.40
_diffrn_reflns_theta_min 3.46
_exptl_absorpt_coefficient_mu 0.092
_exptl_absorpt_correction_T_max 1.00000
_exptl_absorpt_correction_T_min 0.42674
_exptl_absorpt_correction_type multi-scan
_exptl_absorpt_process_details
;
CrysAlisPro, Agilent Technologies,
Version 1.171.34.49 (release 20-01-2011 CrysAlis171 .NET)
(compiled Jan 20 2011,15:58:25)
Empirical absorption correction using spherical harmonics,
implemented in SCALE3 ABSPACK scaling algorithm.
;
_exptl_crystal_colour colourless
_exptl_crystal_density_diffrn 1.384
_exptl_crystal_density_method 'not measured'
_exptl_crystal_description plate
_exptl_crystal_F_000 388
_exptl_crystal_size_max 0.29
_exptl_crystal_size_mid 0.24
_exptl_crystal_size_min 0.14
_refine_diff_density_max 0.213
_refine_diff_density_min -0.195
_refine_diff_density_rms 0.041
_refine_ls_extinction_method none
_refine_ls_goodness_of_fit_ref 1.057
_refine_ls_hydrogen_treatment constr
_refine_ls_matrix_type full
_refine_ls_number_parameters 127
_refine_ls_number_reflns 1994
_refine_ls_number_restraints 0
_refine_ls_restrained_S_all 1.057
_refine_ls_R_factor_all 0.1012
_refine_ls_R_factor_gt 0.0583
_refine_ls_shift/su_max 0.000
_refine_ls_shift/su_mean 0.000
_refine_ls_structure_factor_coef Fsqd
_refine_ls_weighting_details 'calc w=1/[\s^2^(Fo^2^)+(0.0621P)^2^+0.2027P] where P=(Fo^2^+2Fc^2^)/3'
_refine_ls_weighting_scheme calc
_refine_ls_wR_factor_gt 0.1315
_refine_ls_wR_factor_ref 0.1532
_reflns_number_gt 1265
_reflns_number_total 1994
_reflns_threshold_expression >2sigma(I)
_cod_data_source_file c3ce40807h.txt
_cod_data_source_block compound_4a
_cod_original_sg_symbol_H-M P21/n
_cod_database_code 7210353

loop_
_symmetry_equiv_pos_as_xyz
'x, y, z'
'-x+1/2, y+1/2, -z+1/2'
'-x, -y, -z'
'x-1/2, -y-1/2, z-1/2'

loop_
_atom_site_label
_atom_site_type_symbol
_atom_site_fract_x
_atom_site_fract_y
_atom_site_fract_z
_atom_site_U_iso_or_equiv
_atom_site_adp_type
_atom_site_occupancy
_atom_site_symmetry_multiplicity
_atom_site_calc_flag
_atom_site_refinement_flags
C1 C 0.1948(3) 0.59968(15) 0.84322(19) 0.0426(5) Uani 1 1 d .
C2 C 0.0947(3) 0.61816(14) 0.70974(18) 0.0394(5) Uani 1 1 d .
C3 C -0.1196(3) 0.66119(15) 0.69268(19) 0.0457(5) Uani 1 1 d .
H3 H -0.1973 0.6774 0.7625 0.055 Uiso 1 1 calc R
C4 C -0.2101(3) 0.67849(16) 0.57244(19) 0.0482(6) Uani 1 1 d .
H4 H -0.3510 0.7068 0.5591 0.058 Uiso 1 1 calc R
C5 C -0.0902(3) 0.65344(14) 0.46819(18) 0.0418(5) Uani 1 1 d .
C6 C -0.1725(4) 0.66819(16) 0.33982(19) 0.0498(6) Uani 1 1 d .
H6 H -0.3144 0.6947 0.3216 0.060 Uiso 1 1 calc R
C7 C -0.0472(4) 0.64420(17) 0.2433(2) 0.0540(6) Uani 1 1 d .
H7 H -0.1027 0.6550 0.1594 0.065 Uiso 1 1 calc R
C8 C 0.1663(4) 0.60295(17) 0.2693(2) 0.0551(6) Uani 1 1 d .
H8 H 0.2514 0.5869 0.2024 0.066 Uiso 1 1 calc R
C9 C 0.2501(4) 0.58622(16) 0.39124(19) 0.0487(6) Uani 1 1 d .
H9 H 0.3909 0.5582 0.4070 0.058 Uiso 1 1 calc R
C10 C 0.1250(3) 0.61104(14) 0.49343(18) 0.0394(5) Uani 1 1 d .
C11 C 0.5325(3) 0.54675(16) 0.97272(18) 0.0486(6) Uani 1 1 d .
H11A H 0.5047 0.5964 1.0325 0.058 Uiso 1 1 calc R
H11B H 0.6925 0.5465 0.9608 0.058 Uiso 1 1 calc R
N1 N 0.4050(3) 0.56568(13) 0.85130(15) 0.0493(5) Uani 1 1 d .
H1 H 0.4674 0.5545 0.7821 0.059 Uiso 1 1 calc R
N2 N 0.2146(3) 0.59431(12) 0.61545(15) 0.0414(4) Uani 1 1 d .
O1 O 0.0926(2) 0.61707(12) 0.93630(13) 0.0568(5) Uani 1 1 d .

loop_
_atom_site_aniso_label
_atom_site_aniso_U_11
_atom_site_aniso_U_22
_atom_site_aniso_U_33
_atom_site_aniso_U_23
_atom_site_aniso_U_13
_atom_site_aniso_U_12
C1 0.0380(11) 0.0514(13) 0.0381(11) 0.0010(9) 0.0027(9) -0.0052(9)
C2 0.0337(10) 0.0463(13) 0.0377(11) 0.0017(9) 0.0001(8) -0.0043(8)
C3 0.0370(11) 0.0551(14) 0.0454(12) -0.0010(10) 0.0058(9) 0.0035(9)
C4 0.0357(10) 0.0552(14) 0.0527(13) 0.0000(10) -0.0024(9) 0.0075(9)
C5 0.0382(10) 0.0432(12) 0.0431(11) 0.0024(9) -0.0023(8) -0.0012(9)
C6 0.0463(12) 0.0522(14) 0.0487(13) 0.0068(10) -0.0084(10) -0.0001(10)
C7 0.0588(14) 0.0625(16) 0.0386(12) 0.0074(10) -0.0084(10) -0.0073(11)
C8 0.0603(15) 0.0647(16) 0.0409(12) -0.0024(11) 0.0073(10) -0.0013(11)
C9 0.0442(12) 0.0587(15) 0.0432(12) -0.0002(10) 0.0040(9) 0.0040(10)
C10 0.0372(10) 0.0439(12) 0.0365(11) 0.0011(9) -0.0014(8) -0.0024(8)
C11 0.0369(11) 0.0711(16) 0.0366(11) 0.0035(10) -0.0034(8) 0.0014(10)
N1 0.0366(9) 0.0771(14) 0.0339(9) 0.0044(9) 0.0007(7) 0.0055(8)
N2 0.0350(9) 0.0508(11) 0.0379(9) 0.0012(7) 0.0009(7) -0.0001(7)
O1 0.0465(9) 0.0842(12) 0.0400(9) 0.0012(8) 0.0063(7) 0.0050(8)

loop_
_atom_type_symbol
_atom_type_description
_atom_type_scat_dispersion_real
_atom_type_scat_dispersion_imag
_atom_type_scat_source
C C 0.0033 0.0016 'International Tables Vol C Tables 4.2.6.8 and 6.1.1.4'
H H 0.0000 0.0000 'International Tables Vol C Tables 4.2.6.8 and 6.1.1.4'
N N 0.0061 0.0033 'International Tables Vol C Tables 4.2.6.8 and 6.1.1.4'
O O 0.0106 0.0060 'International Tables Vol C Tables 4.2.6.8 and 6.1.1.4'

loop_
_geom_angle_atom_site_label_1
_geom_angle_atom_site_label_2
_geom_angle_atom_site_label_3
_geom_angle
_geom_angle_site_symmetry_3
O1 C1 N1 123.17(18) .
O1 C1 C2 122.08(18) .
N1 C1 C2 114.72(17) .
N2 C2 C3 123.80(18) .
N2 C2 C1 117.65(17) .
C3 C2 C1 118.54(17) .
C4 C3 C2 118.76(18) .
C3 C4 C5 119.76(19) .
C4 C5 C6 123.51(19) .
C4 C5 C10 118.01(17) .
C6 C5 C10 118.48(19) .
C7 C6 C5 120.8(2) .
C6 C7 C8 120.24(19) .
C9 C8 C7 120.8(2) .
C8 C9 C10 120.3(2) .
N2 C10 C9 119.09(18) .
N2 C10 C5 121.57(17) .
C9 C10 C5 119.34(18) .
N1 C11 C11 111.4(2) 3_667
C1 N1 C11 122.59(17) .
C2 N2 C10 118.08(17) .

loop_
_geom_bond_atom_site_label_1
_geom_bond_atom_site_label_2
_geom_bond_distance
_geom_bond_site_symmetry_2
C1 O1 1.221(2) .
C1 N1 1.337(3) .
C1 C2 1.504(3) .
C2 N2 1.315(2) .
C2 C3 1.412(3) .
C3 C4 1.358(3) .
C4 C5 1.405(3) .
C5 C6 1.416(3) .
C5 C10 1.420(3) .
C6 C7 1.354(3) .
C7 C8 1.405(3) .
C8 C9 1.360(3) .
C9 C10 1.404(3) .
C10 N2 1.371(2) .
C11 N1 1.457(2) .
C11 C11 1.512(4) 3_667
